data_4321204
loop_
_publ_author_name
'Chi-Wing Tsang'
'Qingchuan Yang'
'Eric Tung-Po Sze'
'Thomas C. W. Mak'
'Dominic T. W. Chan'
'Zuowei Xie'

_publ_section_title
;
 Synthesis and Structural Characterization of Highly Chlorinated,
 Brominated, Iodinated, and Methylated Carborane Anions, 1-H-CB9X9-,
 1-NH2-CB9X9- (X = Cl, Br, I), and 1-H-CB9(CH3)9-
;
_journal_name_full 'Inorganic Chemistry'
_journal_page_first 3582
_journal_page_last 3589
_journal_paper_doi 10.1021/ic000137q
_journal_volume 39
_journal_year 2000
_chemical_formula_sum 'C7 H7 Ag B9 Br9'
_chemical_formula_weight 1015.48
_chemical_name_systematic
; 
 ? 
;
_space_group_IT_number 33
_symmetry_cell_setting orthorhombic
_symmetry_space_group_name_Hall 'P 2c -2n'
_symmetry_space_group_name_H-M 'P n a 21'
_atom_sites_solution_hydrogens geom
_atom_sites_solution_primary direct
_atom_sites_solution_secondary difmap
_audit_creation_method SHELXL-97
_cell_angle_alpha 90.00
_cell_angle_beta 90.00
_cell_angle_gamma 90.00
_cell_formula_units_Z 4
_cell_length_a 12.716(3)
_cell_length_b 12.726(3)
_cell_length_c 14.638(3)
_cell_measurement_temperature 296(2)
_cell_volume 2368.8(9)
_computing_structure_refinement 'SHELXL-97 (Sheldrick, 1997)'
_computing_structure_solution 'SHELXS-97 (Sheldrick, 1990)'
_diffrn_ambient_temperature 296(2)
_diffrn_measured_fraction_theta_full 0.936
_diffrn_measured_fraction_theta_max 0.936
_diffrn_measurement_device_type 'IP Rigaku'
_diffrn_radiation_monochromator graphite
_diffrn_radiation_source 'fine-focus sealed tube'
_diffrn_radiation_type MoK\a
_diffrn_radiation_wavelength 0.71073
_diffrn_reflns_av_R_equivalents 0.0000
_diffrn_reflns_av_sigmaI/netI 0.1048
_diffrn_reflns_limit_h_max 15
_diffrn_reflns_limit_h_min 0
_diffrn_reflns_limit_k_max 15
_diffrn_reflns_limit_k_min 0
_diffrn_reflns_limit_l_max 16
_diffrn_reflns_limit_l_min -16
_diffrn_reflns_number 3861
_diffrn_reflns_theta_full 25.52
_diffrn_reflns_theta_max 25.52
_diffrn_reflns_theta_min 2.12
_exptl_absorpt_coefficient_mu 16.026
_exptl_absorpt_correction_T_max 1.292
_exptl_absorpt_correction_T_min 0.578
_exptl_absorpt_correction_type Abscor
_exptl_crystal_colour colorless
_exptl_crystal_density_diffrn 2.847
_exptl_crystal_density_method 'not measured'
_exptl_crystal_description prism
_exptl_crystal_F_000 1824
_exptl_crystal_size_max 0.85
_exptl_crystal_size_mid 0.28
_exptl_crystal_size_min 0.16
_refine_diff_density_max 0.786
_refine_diff_density_min -0.604
_refine_diff_density_rms 0.162
_refine_ls_abs_structure_details 'Flack H D (1983), Acta Cryst. A39, 876-881'
_refine_ls_abs_structure_Flack 0.516(10)
_refine_ls_extinction_method none
_refine_ls_goodness_of_fit_ref 1.110
_refine_ls_hydrogen_treatment mixed
_refine_ls_matrix_type full
_refine_ls_number_parameters 236
_refine_ls_number_reflns 3861
_refine_ls_number_restraints 7
_refine_ls_restrained_S_all 1.110
_refine_ls_R_factor_all 0.0708
_refine_ls_R_factor_gt 0.0578
_refine_ls_shift/su_max 0.038
_refine_ls_shift/su_mean 0.007
_refine_ls_structure_factor_coef Fsqd
_refine_ls_weighting_details 'calc w=1/[\s^2^(Fo^2^)+(0.0378P)^2^+1.6353P] where P=(Fo^2^+2Fc^2^)/3'
_refine_ls_weighting_scheme calc
_refine_ls_wR_factor_gt 0.1204
_refine_ls_wR_factor_ref 0.1264
_reflns_number_gt 3403
_reflns_number_total 3861
_reflns_threshold_expression >2sigma(I)
_cod_data_source_file ic000137q_2.cif
_cod_data_source_block Ag[3](benzene)
_cod_original_cell_volume 2368.8(8)
_cod_database_code 4321204

loop_
_symmetry_equiv_pos_as_xyz
'x, y, z'
'-x, -y, z+1/2'
'x+1/2, -y+1/2, z'
'-x+1/2, y+1/2, z+1/2'

loop_
_atom_site_label
_atom_site_type_symbol
_atom_site_fract_x
_atom_site_fract_y
_atom_site_fract_z
_atom_site_U_iso_or_equiv
_atom_site_adp_type
_atom_site_occupancy
_atom_site_symmetry_multiplicity
_atom_site_calc_flag
_atom_site_refinement_flags
_atom_site_disorder_assembly
_atom_site_disorder_group
Ag1 Ag -0.42522(5) 0.66389(4) 1.23648(4) 0.07902(16) Uani 1 1 d . . .
C1 C -0.5265(4) 1.0056(4) 0.9885(4) 0.0483(13) Uani 1 1 d . . .
H1 H -0.4930 1.0349 0.9241 0.058 Uiso 1 1 calc R . .
C2 C -0.5581(6) 0.4618(5) 1.2850(6) 0.132(4) Uani 1 1 d D . .
H2 H -0.6054 0.4351 1.2424 0.159 Uiso 1 1 calc R . .
C3 C -0.5740(6) 0.5600(6) 1.3224(4) 0.112(3) Uani 1 1 d D . .
H3 H -0.6287 0.6017 1.3009 0.134 Uiso 1 1 calc R . .
C4 C -0.5111(5) 0.5970(5) 1.3903(5) 0.115(3) Uani 1 1 d D . .
H4 H -0.5244 0.6622 1.4165 0.138 Uiso 1 1 calc R . .
C5 C -0.4266(6) 0.5362(5) 1.4202(6) 0.137(4) Uani 1 1 d D . .
H5 H -0.3858 0.5586 1.4692 0.165 Uiso 1 1 calc R . .
C6 C -0.4037(6) 0.4425(5) 1.3765(5) 0.129(3) Uani 1 1 d D . .
H6 H -0.3427 0.4060 1.3914 0.155 Uiso 1 1 calc R . .
C7 C -0.4706(5) 0.4029(6) 1.3113(5) 0.125(4) Uani 1 1 d D . .
H7 H -0.4577 0.3377 1.2851 0.150 Uiso 1 1 calc R . .
Br2 Br -0.37393(5) 0.81855(5) 1.00060(4) 0.06521(17) Uani 1 1 d . . .
Br3 Br -0.68432(5) 0.86403(5) 0.89022(3) 0.05895(17) Uani 1 1 d . . .
Br4 Br -0.68919(6) 1.18155(5) 0.99619(4) 0.06983(18) Uani 1 1 d . . .
Br5 Br -0.37464(5) 1.13630(5) 1.10605(5) 0.0811(2) Uani 1 1 d . . .
Br6 Br -0.61148(4) 0.69239(4) 1.10350(4) 0.05658(14) Uani 1 1 d . . .
Br7 Br -0.84952(4) 0.95997(5) 1.09463(5) 0.06395(16) Uani 1 1 d . . .
Br8 Br -0.62715(7) 1.15104(5) 1.25072(5) 0.0800(2) Uani 1 1 d . . .
Br9 Br -0.39887(5) 0.87982(4) 1.25193(4) 0.05894(15) Uani 1 1 d . . .
Br10 Br -0.69479(5) 0.85939(5) 1.30874(4) 0.06765(18) Uani 1 1 d . . .
B2 B -0.4879(4) 0.9006(4) 1.0460(3) 0.0374(14) Uani 1 1 d . . .
B3 B -0.6224(4) 0.9224(5) 0.9955(4) 0.0439(15) Uani 1 1 d . . .
B4 B -0.6198(5) 1.0568(5) 1.0444(4) 0.0463(16) Uani 1 1 d . . .
B5 B -0.4881(5) 1.0380(4) 1.0914(4) 0.0466(15) Uani 1 1 d . . .
B6 B -0.6016(4) 0.8446(4) 1.1020(5) 0.0487(16) Uani 1 1 d . . .
B7 B -0.6964(5) 0.9536(4) 1.1028(4) 0.0507(15) Uani 1 1 d . . .
B8 B -0.6017(5) 1.0377(5) 1.1676(4) 0.0479(17) Uani 1 1 d . . .
B9 B -0.5103(5) 0.9277(5) 1.1677(4) 0.0466(16) Uani 1 1 d . . .
B10 B -0.6366(5) 0.9117(4) 1.1959(4) 0.0449(16) Uani 1 1 d . . .

loop_
_atom_site_aniso_label
_atom_site_aniso_U_11
_atom_site_aniso_U_22
_atom_site_aniso_U_33
_atom_site_aniso_U_23
_atom_site_aniso_U_13
_atom_site_aniso_U_12
Ag1 0.0794(3) 0.0630(2) 0.0946(3) 0.0103(3) 0.0177(3) 0.0066(3)
C1 0.048(3) 0.044(2) 0.053(2) 0.001(2) -0.012(2) -0.009(3)
C2 0.110(7) 0.154(9) 0.133(7) -0.002(7) 0.020(6) -0.016(8)
C3 0.088(5) 0.145(6) 0.102(5) 0.044(5) 0.017(4) 0.023(6)
C4 0.132(6) 0.058(4) 0.156(6) 0.003(4) 0.071(5) 0.011(5)
C5 0.095(6) 0.137(8) 0.181(8) 0.022(8) -0.017(7) -0.047(6)
C6 0.081(5) 0.098(4) 0.209(7) 0.089(4) 0.029(5) 0.001(5)
C7 0.095(6) 0.071(5) 0.208(9) 0.027(5) 0.047(6) 0.014(5)
Br2 0.0456(3) 0.0809(3) 0.0692(3) 0.0065(3) 0.0103(3) 0.0209(3)
Br3 0.0610(3) 0.0591(3) 0.0568(3) -0.0013(2) -0.0099(2) -0.0004(3)
Br4 0.0816(4) 0.0494(3) 0.0785(3) 0.0113(3) 0.0076(4) 0.0195(3)
Br5 0.0726(4) 0.0822(4) 0.0886(4) 0.0053(4) 0.0004(4) -0.0403(3)
Br6 0.0523(3) 0.0414(2) 0.0760(3) 0.0034(3) -0.0071(3) -0.0012(2)
Br7 0.0355(2) 0.0693(3) 0.0870(3) 0.0020(3) 0.0057(3) 0.0061(3)
Br8 0.1036(5) 0.0598(3) 0.0767(3) -0.0232(3) 0.0153(4) -0.0090(4)
Br9 0.0528(3) 0.0642(3) 0.0598(3) 0.0035(3) -0.0147(2) -0.0042(3)
Br10 0.0719(4) 0.0717(3) 0.0594(3) 0.0086(3) 0.0175(3) -0.0107(3)
B2 0.030(3) 0.047(3) 0.035(2) 0.0089(19) 0.012(2) -0.004(3)
B3 0.025(2) 0.055(3) 0.051(3) -0.004(3) -0.010(2) 0.001(3)
B4 0.051(3) 0.042(3) 0.046(3) 0.013(2) 0.016(2) -0.004(3)
B5 0.045(3) 0.050(3) 0.044(3) -0.011(2) 0.004(3) -0.003(3)
B6 0.021(2) 0.039(3) 0.087(4) 0.000(3) -0.010(3) -0.003(2)
B7 0.047(3) 0.047(3) 0.058(3) 0.020(3) -0.003(3) -0.008(3)
B8 0.041(3) 0.051(3) 0.052(3) 0.006(2) -0.002(3) -0.002(3)
B9 0.042(3) 0.038(3) 0.060(3) 0.009(2) 0.003(3) 0.015(3)
B10 0.040(3) 0.034(3) 0.060(3) 0.004(2) 0.018(3) 0.010(3)

loop_
_atom_type_symbol
_atom_type_description
_atom_type_scat_dispersion_real
_atom_type_scat_dispersion_imag
_atom_type_scat_source
C C 0.0033 0.0016 'International Tables Vol C Tables 4.2.6.8 and 6.1.1.4'
H H 0.0000 0.0000 'International Tables Vol C Tables 4.2.6.8 and 6.1.1.4'
B B 0.0013 0.0007 'International Tables Vol C Tables 4.2.6.8 and 6.1.1.4'
Br Br -0.2901 2.4595 'International Tables Vol C Tables 4.2.6.8 and 6.1.1.4'
Ag Ag -0.8971 1.1015 'International Tables Vol C Tables 4.2.6.8 and 6.1.1.4'

loop_
_geom_angle_atom_site_label_1
_geom_angle_atom_site_label_2
_geom_angle_atom_site_label_3
_geom_angle
_geom_angle_site_symmetry_1
_geom_angle_site_symmetry_3
_geom_angle_publ_flag
C3 Ag1 C4 29.87(19) . . ?
C3 Ag1 Br9 123.06(16) . . ?
C4 Ag1 Br9 107.40(15) . . ?
C3 Ag1 Br7 108.76(15) . 3_565 ?
C4 Ag1 Br7 126.65(15) . 3_565 ?
Br9 Ag1 Br7 125.47(3) . 3_565 ?
B4 C1 B3 70.8(4) . . ?
B4 C1 B5 69.1(4) . . ?
B3 C1 B5 109.3(4) . . ?
B4 C1 B2 107.0(4) . . ?
B3 C1 B2 70.3(3) . . ?
B5 C1 B2 69.3(3) . . ?
C3 C2 C7 119.5(7) . . ?
C4 C3 C2 121.2(7) . . ?
C4 C3 Ag1 75.7(4) . . ?
C2 C3 Ag1 99.2(5) . . ?
C3 C4 C5 119.4(7) . . ?
C3 C4 Ag1 74.5(4) . . ?
C5 C4 Ag1 97.3(5) . . ?
C6 C5 C4 119.6(7) . . ?
C7 C6 C5 120.5(7) . . ?
C6 C7 C2 119.3(7) . . ?
B7 Br7 Ag1 106.04(18) . 3_465 ?
B9 Br9 Ag1 99.67(17) . . ?
C1 B2 B6 108.2(4) . . ?
C1 B2 B9 107.2(4) . . ?
B6 B2 B9 60.7(3) . . ?
C1 B2 B5 54.9(3) . . ?
B6 B2 B5 101.9(4) . . ?
B9 B2 B5 58.6(3) . . ?
C1 B2 B3 54.0(3) . . ?
B6 B2 B3 60.7(3) . . ?
B9 B2 B3 102.2(4) . . ?
B5 B2 B3 90.0(4) . . ?
C1 B2 Br2 119.4(3) . . ?
B6 B2 Br2 123.4(3) . . ?
B9 B2 Br2 124.0(3) . . ?
B5 B2 Br2 129.6(3) . . ?
B3 B2 Br2 129.3(3) . . ?
C1 B3 B4 53.7(3) . . ?
C1 B3 B6 107.0(4) . . ?
B4 B3 B6 99.4(4) . . ?
C1 B3 B7 107.0(4) . . ?
B4 B3 B7 59.3(3) . . ?
B6 B3 B7 58.9(3) . . ?
C1 B3 B2 55.7(3) . . ?
B4 B3 B2 88.2(4) . . ?
B6 B3 B2 57.7(3) . . ?
B7 B3 B2 99.1(4) . . ?
C1 B3 Br3 121.4(4) . . ?
B4 B3 Br3 133.4(4) . . ?
B6 B3 Br3 122.3(4) . . ?
B7 B3 Br3 124.0(3) . . ?
B2 B3 Br3 130.0(4) . . ?
C1 B4 B5 56.9(3) . . ?
C1 B4 B8 111.1(4) . . ?
B5 B4 B8 59.8(3) . . ?
C1 B4 B7 110.0(4) . . ?
B5 B4 B7 102.5(4) . . ?
B8 B4 B7 61.1(3) . . ?
C1 B4 B3 55.5(3) . . ?
B5 B4 B3 92.3(4) . . ?
B8 B4 B3 105.0(4) . . ?
B7 B4 B3 60.9(3) . . ?
C1 B4 Br4 119.2(4) . . ?
B5 B4 Br4 131.2(4) . . ?
B8 B4 Br4 121.4(4) . . ?
B7 B4 Br4 120.6(4) . . ?
B3 B4 Br4 127.1(4) . . ?
C1 B5 B9 108.9(4) . . ?
C1 B5 B4 54.0(3) . . ?
B9 B5 B4 101.0(4) . . ?
C1 B5 B8 109.0(4) . . ?
B9 B5 B8 60.0(3) . . ?
B4 B5 B8 60.3(3) . . ?
C1 B5 B2 55.8(3) . . ?
B9 B5 B2 59.7(3) . . ?
B4 B5 B2 89.4(4) . . ?
B8 B5 B2 102.5(4) . . ?
C1 B5 Br5 119.4(4) . . ?
B9 B5 Br5 123.5(4) . . ?
B4 B5 Br5 130.2(4) . . ?
B8 B5 Br5 121.9(4) . . ?
B2 B5 Br5 130.3(4) . . ?
B10 B6 B2 112.5(4) . . ?
B10 B6 B7 55.7(3) . . ?
B2 B6 B7 103.3(4) . . ?
B10 B6 B9 56.4(4) . . ?
B2 B6 B9 60.4(3) . . ?
B7 B6 B9 88.7(4) . . ?
B10 B6 B3 112.1(4) . . ?
B2 B6 B3 61.7(3) . . ?
B7 B6 B3 60.8(3) . . ?
B9 B6 B3 102.8(4) . . ?
B10 B6 Br6 118.8(4) . . ?
B2 B6 Br6 116.7(3) . . ?
B7 B6 Br6 135.3(3) . . ?
B9 B6 Br6 127.5(4) . . ?
B3 B6 Br6 122.0(4) . . ?
B10 B7 B6 57.2(4) . . ?
B10 B7 B4 111.7(4) . . ?
B6 B7 B4 100.8(4) . . ?
B10 B7 B3 113.1(4) . . ?
B6 B7 B3 60.3(3) . . ?
B4 B7 B3 59.8(3) . . ?
B10 B7 B8 57.9(3) . . ?
B6 B7 B8 90.7(4) . . ?
B4 B7 B8 59.2(3) . . ?
B3 B7 B8 102.9(4) . . ?
B10 B7 Br7 121.6(4) . . ?
B6 B7 Br7 133.2(3) . . ?
B4 B7 Br7 117.9(4) . . ?
B3 B7 Br7 117.3(4) . . ?
B8 B7 Br7 130.5(4) . . ?
B10 B8 B9 56.3(3) . . ?
B10 B8 B5 110.8(4) . . ?
B9 B8 B5 59.8(3) . . ?
B10 B8 B4 109.2(4) . . ?
B9 B8 B4 100.6(4) . . ?
B5 B8 B4 59.9(3) . . ?
B10 B8 B7 54.6(3) . . ?
B9 B8 B7 88.4(4) . . ?
B5 B8 B7 101.6(4) . . ?
B4 B8 B7 59.7(3) . . ?
B10 B8 Br8 120.4(4) . . ?
B9 B8 Br8 133.4(4) . . ?
B5 B8 Br8 121.4(4) . . ?
B4 B8 Br8 120.2(4) . . ?
B7 B8 Br8 130.1(4) . . ?
B10 B9 B5 113.3(4) . . ?
B10 B9 B8 58.7(3) . . ?
B5 B9 B8 60.2(3) . . ?
B10 B9 B2 111.5(4) . . ?
B5 B9 B2 61.6(3) . . ?
B8 B9 B2 104.1(4) . . ?
B10 B9 B6 56.9(3) . . ?
B5 B9 B6 102.8(4) . . ?
B8 B9 B6 92.2(4) . . ?
B2 B9 B6 58.9(3) . . ?
B10 B9 Br9 119.8(4) . . ?
B5 B9 Br9 120.7(4) . . ?
B8 B9 Br9 134.1(4) . . ?
B2 B9 Br9 115.9(4) . . ?
B6 B9 Br9 126.9(4) . . ?
B7 B10 B9 101.5(4) . . ?
B7 B10 B6 67.0(4) . . ?
B9 B10 B6 66.7(3) . . ?
B7 B10 B8 67.5(4) . . ?
B9 B10 B8 65.0(4) . . ?
B6 B10 B8 102.1(4) . . ?
B7 B10 Br10 129.9(4) . . ?
B9 B10 Br10 128.5(4) . . ?
B6 B10 Br10 128.8(4) . . ?
B8 B10 Br10 129.0(4) . . ?

loop_
_geom_bond_atom_site_label_1
_geom_bond_atom_site_label_2
_geom_bond_distance
_geom_bond_site_symmetry_2
_geom_bond_publ_flag
Ag1 C3 2.628(8) . ?
Ag1 C4 2.643(7) . ?
Ag1 Br9 2.7774(9) . ?
Ag1 Br7 2.7790(9) 3_565 ?
C1 B4 1.583(8) . ?
C1 B3 1.618(8) . ?
C1 B5 1.637(8) . ?
C1 B2 1.654(7) . ?
C2 C3 1.379(9) . ?
C2 C7 1.396(9) . ?
C3 C4 1.359(9) . ?
C4 C5 1.396(9) . ?
C5 C6 1.385(9) . ?
C6 C7 1.374(9) . ?
Br2 B2 1.906(5) . ?
Br3 B3 1.883(6) . ?
Br4 B4 1.948(6) . ?
Br5 B5 1.922(6) . ?
Br6 B6 1.942(5) . ?
Br7 B7 1.952(6) . ?
Br7 Ag1 2.7790(9) 3_465 ?
Br8 B8 1.915(6) . ?
Br9 B9 1.975(6) . ?
Br10 B10 1.929(6) . ?
B2 B6 1.808(8) . ?
B2 B9 1.836(7) . ?
B2 B5 1.871(8) . ?
B2 B3 1.884(7) . ?
B3 B4 1.855(8) . ?
B3 B6 1.866(9) . ?
B3 B7 1.874(9) . ?
B4 B5 1.827(9) . ?
B4 B8 1.834(8) . ?
B4 B7 1.845(8) . ?
B5 B9 1.815(8) . ?
B5 B8 1.824(9) . ?
B6 B10 1.678(9) . ?
B6 B7 1.838(8) . ?
B6 B9 1.841(9) . ?
B7 B10 1.650(9) . ?
B7 B8 1.870(9) . ?
B8 B10 1.714(8) . ?
B8 B9 1.819(9) . ?
B9 B10 1.670(9) . ?
